data_4076462
loop_
_publ_author_name
'Arnold, Nicole'
'Braunschweig, Holger'
'Brenner, Peter'
'Jimenez-Halla, J. Oscar C.'
'Kupfer, Thomas'
'Radacki, Krzysztof'

_publ_section_title
;
 Reactivity of Boryl Complexes: Synthesis and Structure of New Neutral and
 Cationic Platinum Boryls and Borylenes
;
_journal_issue 5
_journal_name_full Organometallics
_journal_page_first 1897
_journal_paper_doi 10.1021/om2012248
_journal_volume 31
_journal_year 2012
_chemical_formula_moiety '    2(C36 H66 B Cl2 P2 Pt), 2(C32 H12 B F24), C H2 Cl2'
_chemical_formula_sum 'C137 H158 B4 Cl6 F48 P4 Pt2'
_chemical_formula_weight 3486.63
_chemical_name_common
;
?
;
_chemical_name_systematic
; 
?
;
_space_group_IT_number 2
_symmetry_cell_setting triclinic
_symmetry_space_group_name_Hall '-P 1'
_symmetry_space_group_name_H-M 'P -1'
_atom_sites_solution_hydrogens geom
_atom_sites_solution_primary direct
_atom_sites_solution_secondary difmap
_audit_creation_method SHELXL-97
_cell_angle_alpha 105.670(3)
_cell_angle_beta 101.086(3)
_cell_angle_gamma 98.557(3)
_cell_formula_units_Z 1
_cell_length_a 13.3776(9)
_cell_length_b 15.0149(10)
_cell_length_c 19.6791(13)
_cell_measurement_reflns_used 7944
_cell_measurement_temperature 100(2)
_cell_measurement_theta_max 26.04
_cell_measurement_theta_min 2.75
_cell_volume 3649.6(4)
_computing_cell_refinement 'Saint+ NT ver. 7.53A (Bruker AXS)'
_computing_data_collection 'Smart NT ver. 5.63 (Bruker AXS)'
_computing_data_reduction 'Saint+ NT ver. 7.53A (Bruker AXS)'
_computing_molecular_graphics 'XP ver. 5.1 (Bruker AXS, 1998)'
_computing_publication_material 'SHELXL-97 (Sheldrick, 2008)'
_computing_structure_refinement 'SHELXL-97 (Sheldrick, 1997)'
_computing_structure_solution 'SHELXS-97 (Sheldrick, 1990)'
_diffrn_ambient_temperature 100(2)
_diffrn_measured_fraction_theta_full 0.995
_diffrn_measured_fraction_theta_max 0.988
_diffrn_measurement_device_type 'Bruker APEX-I CCD'
_diffrn_measurement_method '\f and \w scans'
_diffrn_radiation_monochromator graphite
_diffrn_radiation_source 'sealed tube'
_diffrn_radiation_type MoK\a
_diffrn_radiation_wavelength 0.71073
_diffrn_reflns_av_R_equivalents 0.0337
_diffrn_reflns_av_sigmaI/netI 0.0186
_diffrn_reflns_limit_h_max 16
_diffrn_reflns_limit_h_min -16
_diffrn_reflns_limit_k_max 18
_diffrn_reflns_limit_k_min -16
_diffrn_reflns_limit_l_max 24
_diffrn_reflns_limit_l_min -24
_diffrn_reflns_number 147650
_diffrn_reflns_theta_full 26.00
_diffrn_reflns_theta_max 26.10
_diffrn_reflns_theta_min 1.11
_exptl_absorpt_coefficient_mu 2.178
_exptl_absorpt_correction_T_max 0.7453
_exptl_absorpt_correction_T_min 0.5756
_exptl_absorpt_correction_type multi-scan
_exptl_absorpt_process_details 'Sadabs 2008/1 (Brucker 2008)'
_exptl_crystal_colour colorless
_exptl_crystal_density_diffrn 1.586
_exptl_crystal_density_method 'not measured'
_exptl_crystal_description plate
_exptl_crystal_F_000 1750
_exptl_crystal_size_max 0.337
_exptl_crystal_size_mid 0.218
_exptl_crystal_size_min 0.05
_refine_diff_density_max 1.049
_refine_diff_density_min -1.943
_refine_diff_density_rms 0.075
_refine_ls_extinction_method none
_refine_ls_goodness_of_fit_ref 1.035
_refine_ls_hydrogen_treatment constr
_refine_ls_matrix_type full
_refine_ls_number_parameters 911
_refine_ls_number_reflns 14339
_refine_ls_number_restraints 0
_refine_ls_restrained_S_all 1.035
_refine_ls_R_factor_all 0.0257
_refine_ls_R_factor_gt 0.0233
_refine_ls_shift/su_max 0.024
_refine_ls_shift/su_mean 0.001
_refine_ls_structure_factor_coef Fsqd
_refine_ls_weighting_details 'calc w=1/[\s^2^(Fo^2^)+(0.0246P)^2^+6.3532P] where P=(Fo^2^+2Fc^2^)/3'
_refine_ls_weighting_scheme calc
_refine_ls_wR_factor_gt 0.0557
_refine_ls_wR_factor_ref 0.0572
_reflns_number_gt 13635
_reflns_number_total 14339
_reflns_threshold_expression >2sigma(I)
_cod_data_source_file om2012248_si_002.cif
_cod_data_source_block 13
_cod_depositor_comments
;
The following automatic conversions were performed:

'_symmetry_cell_setting' value 'Triclinic' changed to 'triclinic'
according to /home/saulius/struct/CIF-dictionaries/cif_core.dic
dictionary named 'cif_core.dic' version 2.4.1 from 2010-06-29.

Automatic conversion script
Id: cif_fix_values 1715 2011-07-08 13:25:40Z adriana 
;
_cod_original_sg_symbol_H-M P-1
_cod_database_code 4076462

loop_
_symmetry_equiv_pos_as_xyz
'x, y, z'
'-x, -y, -z'

loop_
_atom_site_label
_atom_site_type_symbol
_atom_site_fract_x
_atom_site_fract_y
_atom_site_fract_z
_atom_site_U_iso_or_equiv
_atom_site_adp_type
_atom_site_occupancy
_atom_site_symmetry_multiplicity
_atom_site_calc_flag
_atom_site_refinement_flags
_atom_site_disorder_assembly
_atom_site_disorder_group
Pt1 Pt 0.499548(7) 0.557329(6) 0.233585(4) 0.01150(3) Uani 1 1 d . . .
B1 B 0.5653(2) 0.62762(19) 0.33482(14) 0.0163(5) Uani 1 1 d . . .
P1 P 0.56935(5) 0.42573(4) 0.23784(3) 0.01184(11) Uani 1 1 d . . .
Cl1 Cl 0.69874(5) 0.67779(4) 0.36387(3) 0.02381(13) Uani 1 1 d . . .
Cl2 Cl 0.49354(5) 0.64130(4) 0.40159(3) 0.02190(13) Uani 1 1 d . . .
B2 B 0.0409(2) 0.09295(17) 0.29486(14) 0.0130(5) Uani 1 1 d . . .
P2 P 0.40957(5) 0.67184(4) 0.21119(3) 0.01261(12) Uani 1 1 d . . .
C11_1 C 0.71160(18) 0.44170(15) 0.26205(12) 0.0134(5) Uani 1 1 d . . .
H1_1 H 0.7359 0.4777 0.3151 0.016 Uiso 1 1 calc R . .
C2_1 C 0.76332(19) 0.50233(16) 0.22156(13) 0.0156(5) Uani 1 1 d . . .
H2A_1 H 0.7426 0.4687 0.1686 0.019 Uiso 1 1 calc R . .
H2B_1 H 0.7395 0.5629 0.2299 0.019 Uiso 1 1 calc R . .
C3_1 C 0.88201(19) 0.52221(17) 0.24854(14) 0.0185(5) Uani 1 1 d . . .
H3A_1 H 0.9145 0.5588 0.2205 0.022 Uiso 1 1 calc R . .
H3B_1 H 0.9028 0.5610 0.3004 0.022 Uiso 1 1 calc R . .
C4_1 C 0.9217(2) 0.43063(17) 0.24025(14) 0.0203(5) Uani 1 1 d . . .
H4A_1 H 0.9979 0.4461 0.2611 0.024 Uiso 1 1 calc R . .
H4B_1 H 0.9083 0.3954 0.1879 0.024 Uiso 1 1 calc R . .
C5_1 C 0.86876(19) 0.36803(17) 0.27834(13) 0.0182(5) Uani 1 1 d . . .
H5A_1 H 0.8893 0.3998 0.3315 0.022 Uiso 1 1 calc R . .
H5B_1 H 0.8924 0.3074 0.2687 0.022 Uiso 1 1 calc R . .
C6_1 C 0.74964(19) 0.34822(16) 0.25150(13) 0.0158(5) Uani 1 1 d . . .
H6A_1 H 0.7170 0.3107 0.2789 0.019 Uiso 1 1 calc R . .
H6B_1 H 0.7285 0.3107 0.1993 0.019 Uiso 1 1 calc R . .
C21_2 C 0.52412(19) 0.34920(16) 0.14219(12) 0.0153(5) Uani 1 1 d . . .
H1_2 H 0.5832 0.3593 0.1188 0.018 Uiso 1 1 calc R . .
C2_2 C 0.4948(2) 0.24261(16) 0.13043(13) 0.0186(5) Uani 1 1 d . . .
H2A_2 H 0.5548 0.2218 0.1548 0.022 Uiso 1 1 calc R . .
H2B_2 H 0.4359 0.2290 0.1524 0.022 Uiso 1 1 calc R . .
C3_2 C 0.4639(2) 0.18796(18) 0.04907(14) 0.0225(5) Uani 1 1 d . . .
H3A_2 H 0.5247 0.1976 0.0280 0.027 Uiso 1 1 calc R . .
H3B_2 H 0.4428 0.1195 0.0423 0.027 Uiso 1 1 calc R . .
C4_2 C 0.3746(2) 0.22090(19) 0.00956(14) 0.0266(6) Uani 1 1 d . . .
H4A_2 H 0.3121 0.2064 0.0279 0.032 Uiso 1 1 calc R . .
H4B_2 H 0.3576 0.1860 -0.0431 0.032 Uiso 1 1 calc R . .
C5_2 C 0.4022(2) 0.32673(19) 0.02054(14) 0.0281(6) Uani 1 1 d . . .
H5A_2 H 0.3414 0.3467 -0.0038 0.034 Uiso 1 1 calc R . .
H5B_2 H 0.4605 0.3406 -0.0019 0.034 Uiso 1 1 calc R . .
C6_2 C 0.4337(2) 0.38239(18) 0.10196(13) 0.0214(5) Uani 1 1 d . . .
H6A_2 H 0.3730 0.3734 0.1233 0.026 Uiso 1 1 calc R . .
H6B_2 H 0.4550 0.4507 0.1082 0.026 Uiso 1 1 calc R . .
C31_3 C 0.51712(18) 0.36216(16) 0.29575(12) 0.0140(5) Uani 1 1 d . . .
H1_3 H 0.5218 0.2943 0.2775 0.017 Uiso 1 1 calc R . .
C2_3 C 0.58005(19) 0.40306(17) 0.37528(12) 0.0158(5) Uani 1 1 d . . .
H2A_3 H 0.6526 0.3946 0.3786 0.019 Uiso 1 1 calc R . .
H2B_3 H 0.5819 0.4717 0.3929 0.019 Uiso 1 1 calc R . .
C3_3 C 0.5313(2) 0.35368(19) 0.42327(14) 0.0210(5) Uani 1 1 d . . .
H3A_3 H 0.5350 0.2860 0.4082 0.025 Uiso 1 1 calc R . .
H3B_3 H 0.5715 0.3826 0.4745 0.025 Uiso 1 1 calc R . .
C4_3 C 0.4178(2) 0.36175(19) 0.41762(14) 0.0215(5) Uani 1 1 d . . .
H4A_3 H 0.4144 0.4292 0.4362 0.026 Uiso 1 1 calc R . .
H4B_3 H 0.3877 0.3276 0.4481 0.026 Uiso 1 1 calc R . .
C5_3 C 0.35395(19) 0.32021(18) 0.33876(13) 0.0190(5) Uani 1 1 d . . .
H5A_3 H 0.3509 0.2513 0.3220 0.023 Uiso 1 1 calc R . .
H5B_3 H 0.2818 0.3297 0.3360 0.023 Uiso 1 1 calc R . .
C6_3 C 0.40121(18) 0.36647(17) 0.28877(13) 0.0168(5) Uani 1 1 d . . .
H6A_3 H 0.3947 0.4334 0.3010 0.020 Uiso 1 1 calc R . .
H6B_3 H 0.3618 0.3340 0.2377 0.020 Uiso 1 1 calc R . .
C41_4 C 0.31972(18) 0.69778(16) 0.27005(13) 0.0152(5) Uani 1 1 d . . .
H1_4 H 0.3662 0.7312 0.3196 0.018 Uiso 1 1 calc R . .
C2_4 C 0.25355(19) 0.61079(17) 0.27896(13) 0.0176(5) Uani 1 1 d . . .
H2A_4 H 0.1979 0.5783 0.2340 0.021 Uiso 1 1 calc R . .
H2B_4 H 0.2978 0.5657 0.2877 0.021 Uiso 1 1 calc R . .
C3_4 C 0.2050(2) 0.64321(19) 0.34356(14) 0.0220(5) Uani 1 1 d . . .
H3A_4 H 0.1608 0.5877 0.3489 0.026 Uiso 1 1 calc R . .
H3B_4 H 0.2611 0.6719 0.3888 0.026 Uiso 1 1 calc R . .
C4_4 C 0.1392(2) 0.71522(19) 0.33263(15) 0.0253(6) Uani 1 1 d . . .
H4A_4 H 0.1128 0.7380 0.3765 0.030 Uiso 1 1 calc R . .
H4B_4 H 0.0784 0.6840 0.2908 0.030 Uiso 1 1 calc R . .
C5_4 C 0.2014(2) 0.79970(18) 0.31872(15) 0.0247(6) Uani 1 1 d . . .
H5A_4 H 0.1545 0.8419 0.3079 0.030 Uiso 1 1 calc R . .
H5B_4 H 0.2565 0.8361 0.3631 0.030 Uiso 1 1 calc R . .
C6_4 C 0.2514(2) 0.76793(17) 0.25522(14) 0.0195(5) Uani 1 1 d . . .
H6A_4 H 0.2948 0.8236 0.2494 0.023 Uiso 1 1 calc R . .
H6B_4 H 0.1965 0.7371 0.2096 0.023 Uiso 1 1 calc R . .
C51_5 C 0.49261(18) 0.78714(16) 0.22367(13) 0.0147(5) Uani 1 1 d . . .
H1_5 H 0.4489 0.8235 0.1992 0.018 Uiso 1 1 calc R . .
C2_5 C 0.58193(19) 0.77263(16) 0.18556(13) 0.0170(5) Uani 1 1 d . . .
H2A_5 H 0.6257 0.7353 0.2077 0.020 Uiso 1 1 calc R . .
H2B_5 H 0.5526 0.7368 0.1334 0.020 Uiso 1 1 calc R . .
C3_5 C 0.6491(2) 0.86827(18) 0.19265(14) 0.0211(5) Uani 1 1 d . . .
H3A_5 H 0.7074 0.8577 0.1693 0.025 Uiso 1 1 calc R . .
H3B_5 H 0.6065 0.9035 0.1671 0.025 Uiso 1 1 calc R . .
C4_5 C 0.6926(2) 0.92685(18) 0.27226(14) 0.0234(6) Uani 1 1 d . . .
H4A_5 H 0.7406 0.8945 0.2967 0.028 Uiso 1 1 calc R . .
H4B_5 H 0.7328 0.9894 0.2753 0.028 Uiso 1 1 calc R . .
C5_5 C 0.6055(2) 0.94075(17) 0.31112(14) 0.0198(5) Uani 1 1 d . . .
H5A_5 H 0.5626 0.9798 0.2904 0.024 Uiso 1 1 calc R . .
H5B_5 H 0.6364 0.9754 0.3633 0.024 Uiso 1 1 calc R . .
C6_5 C 0.5360(2) 0.84684(17) 0.30403(13) 0.0189(5) Uani 1 1 d . . .
H6A_5 H 0.4775 0.8592 0.3267 0.023 Uiso 1 1 calc R . .
H6B_5 H 0.5767 0.8111 0.3303 0.023 Uiso 1 1 calc R . .
C61_6 C 0.34045(19) 0.62586(16) 0.11318(12) 0.0156(5) Uani 1 1 d . . .
H1_6 H 0.3904 0.5962 0.0873 0.019 Uiso 1 1 calc R . .
C2_6 C 0.2456(2) 0.54548(17) 0.09928(13) 0.0186(5) Uani 1 1 d . . .
H2A_6 H 0.2675 0.4974 0.1215 0.022 Uiso 1 1 calc R . .
H2B_6 H 0.1924 0.5713 0.1226 0.022 Uiso 1 1 calc R . .
C3_6 C 0.1981(2) 0.49859(18) 0.01749(14) 0.0239(6) Uani 1 1 d . . .
H3A_6 H 0.2492 0.4678 -0.0051 0.029 Uiso 1 1 calc R . .
H3B_6 H 0.1356 0.4491 0.0100 0.029 Uiso 1 1 calc R . .
C4_6 C 0.1677(2) 0.5713(2) -0.01892(14) 0.0262(6) Uani 1 1 d . . .
H4A_6 H 0.1117 0.5977 0.0004 0.031 Uiso 1 1 calc R . .
H4B_6 H 0.1405 0.5401 -0.0720 0.031 Uiso 1 1 calc R . .
C5_6 C 0.2612(2) 0.65105(19) -0.00514(14) 0.0249(6) Uani 1 1 d . . .
H5A_6 H 0.2390 0.6986 -0.0277 0.030 Uiso 1 1 calc R . .
H5B_6 H 0.3145 0.6252 -0.0284 0.030 Uiso 1 1 calc R . .
C6_6 C 0.3094(2) 0.69920(18) 0.07644(14) 0.0211(5) Uani 1 1 d . . .
H6A_6 H 0.2585 0.7302 0.0992 0.025 Uiso 1 1 calc R . .
H6B_6 H 0.3717 0.7486 0.0834 0.025 Uiso 1 1 calc R . .
C1_7 C 0.01662(18) 0.17310(16) 0.36066(12) 0.0128(4) Uani 1 1 d . . .
C2_7 C 0.08708(19) 0.25854(16) 0.39954(12) 0.0139(5) Uani 1 1 d . . .
H2_7 H 0.1558 0.2671 0.3927 0.017 Uiso 1 1 calc R . .
C3_7 C 0.05940(19) 0.33133(16) 0.44797(12) 0.0148(5) Uani 1 1 d . . .
C4_7 C -0.03961(19) 0.32183(16) 0.46023(12) 0.0161(5) Uani 1 1 d . . .
H4_7 H -0.0581 0.3715 0.4936 0.019 Uiso 1 1 calc R . .
C5_7 C -0.11087(18) 0.23767(16) 0.42234(12) 0.0146(5) Uani 1 1 d . . .
C6_7 C -0.08284(19) 0.16484(16) 0.37404(12) 0.0147(5) Uani 1 1 d . . .
H6_7 H -0.1329 0.1076 0.3493 0.018 Uiso 1 1 calc R . .
C7_7 C 0.1358(2) 0.42349(17) 0.48437(14) 0.0211(5) Uani 1 1 d . . .
C8_7 C -0.2190(2) 0.22319(18) 0.43312(14) 0.0204(5) Uani 1 1 d . . .
F61_7 F 0.23482(13) 0.41432(12) 0.49541(11) 0.0407(5) Uani 1 1 d . . .
F62_7 F 0.12733(16) 0.48359(11) 0.44482(10) 0.0402(4) Uani 1 1 d . . .
F63_7 F 0.12244(14) 0.46976(11) 0.54926(9) 0.0351(4) Uani 1 1 d . . .
F64_7 F -0.24111(13) 0.30242(12) 0.47203(9) 0.0333(4) Uani 1 1 d . . .
F65_7 F -0.23734(14) 0.15853(13) 0.46671(11) 0.0405(4) Uani 1 1 d . . .
F66_7 F -0.29167(12) 0.19262(13) 0.36945(9) 0.0333(4) Uani 1 1 d . . .
C1_8 C -0.01448(18) -0.01446(15) 0.28927(12) 0.0127(4) Uani 1 1 d . . .
C2_8 C -0.01967(18) -0.03853(16) 0.35251(12) 0.0134(5) Uani 1 1 d . . .
H2_8 H 0.0014 0.0100 0.3980 0.016 Uiso 1 1 calc R . .
C3_8 C -0.05464(18) -0.13132(16) 0.35107(12) 0.0135(5) Uani 1 1 d . . .
C4_8 C -0.08760(18) -0.20421(16) 0.28572(13) 0.0143(5) Uani 1 1 d . . .
H4_8 H -0.1132 -0.2673 0.2843 0.017 Uiso 1 1 calc R . .
C5_8 C -0.08183(18) -0.18172(16) 0.22219(12) 0.0147(5) Uani 1 1 d . . .
C6_8 C -0.04568(18) -0.08949(16) 0.22370(12) 0.0135(5) Uani 1 1 d . . .
H6_8 H -0.0419 -0.0768 0.1794 0.016 Uiso 1 1 calc R . .
C7_8 C -0.05640(19) -0.14996(17) 0.42182(13) 0.0177(5) Uani 1 1 d . . .
C8_8 C -0.1120(2) -0.26034(16) 0.15138(13) 0.0190(5) Uani 1 1 d . . .
F71_8 F 0.03214(12) -0.10657(11) 0.47267(8) 0.0268(3) Uani 1 1 d . . .
F72_8 F -0.13376(13) -0.11895(11) 0.44966(8) 0.0269(3) Uani 1 1 d . . .
F73_8 F -0.06991(12) -0.24269(10) 0.41572(8) 0.0212(3) Uani 1 1 d . . .
F74_8 F -0.03639(15) -0.30786(12) 0.14149(9) 0.0400(4) Uani 1 1 d . . .
F75_8 F -0.19541(14) -0.32551(11) 0.14678(9) 0.0350(4) Uani 1 1 d . . .
F76_8 F -0.13589(15) -0.23031(11) 0.09342(8) 0.0344(4) Uani 1 1 d . . .
C1_9 C 0.16422(19) 0.08813(15) 0.30596(13) 0.0140(5) Uani 1 1 d . . .
C2_9 C 0.22748(19) 0.09665(16) 0.37409(13) 0.0152(5) Uani 1 1 d . . .
H2_9 H 0.1999 0.1118 0.4158 0.018 Uiso 1 1 calc R . .
C3_9 C 0.3294(2) 0.08355(17) 0.38223(14) 0.0189(5) Uani 1 1 d . . .
C4_9 C 0.3727(2) 0.06242(17) 0.32267(15) 0.0215(5) Uani 1 1 d . . .
H4_9 H 0.4428 0.0548 0.3284 0.026 Uiso 1 1 calc R . .
C5_9 C 0.3116(2) 0.05276(17) 0.25499(14) 0.0193(5) Uani 1 1 d . . .
C6_9 C 0.20884(19) 0.06404(16) 0.24653(13) 0.0157(5) Uani 1 1 d . . .
H6_9 H 0.1679 0.0551 0.1991 0.019 Uiso 1 1 calc R . .
C7_9 C 0.3925(2) 0.08824(19) 0.45511(15) 0.0260(6) Uani 1 1 d . . .
C8_9 C 0.3544(2) 0.02856(19) 0.18878(16) 0.0266(6) Uani 1 1 d . . .
F81_9 F 0.35739(16) 0.13505(17) 0.51039(10) 0.0524(6) Uani 1 1 d . . .
F82_9 F 0.39335(18) 0.00282(13) 0.46185(12) 0.0582(6) Uani 1 1 d . . .
F83_9 F 0.49192(14) 0.13150(15) 0.46830(10) 0.0454(5) Uani 1 1 d . . .
F84_9 F 0.33942(19) -0.06490(13) 0.15786(11) 0.0521(6) Uani 1 1 d . . .
F85_9 F 0.45777(14) 0.06271(16) 0.20430(11) 0.0480(5) Uani 1 1 d . . .
F86_9 F 0.31176(13) 0.06318(11) 0.13715(9) 0.0291(4) Uani 1 1 d . . .
C1_10 C -0.00211(18) 0.12492(15) 0.22338(12) 0.0132(5) Uani 1 1 d . . .
C2_10 C 0.05931(19) 0.19507(16) 0.20529(13) 0.0150(5) Uani 1 1 d . . .
H2_10 H 0.1294 0.2199 0.2327 0.018 Uiso 1 1 calc R . .
C3_10 C 0.02162(19) 0.22952(16) 0.14900(13) 0.0165(5) Uani 1 1 d . . .
C4_10 C -0.0806(2) 0.19623(17) 0.10771(13) 0.0187(5) Uani 1 1 d . . .
H4_10 H -0.1065 0.2194 0.0689 0.022 Uiso 1 1 calc R . .
C5_10 C -0.1435(2) 0.12798(17) 0.12530(14) 0.0190(5) Uani 1 1 d . . .
C6_10 C -0.10504(19) 0.09325(16) 0.18171(13) 0.0156(5) Uani 1 1 d . . .
H6_10 H -0.1503 0.0465 0.1922 0.019 Uiso 1 1 calc R . .
C7_10 C 0.0939(2) 0.30187(19) 0.13172(15) 0.0243(6) Uani 1 1 d . . .
C8_10 C -0.2544(2) 0.08914(19) 0.08318(16) 0.0289(6) Uani 1 1 d . . .
F91_10 F 0.15084(14) 0.37097(12) 0.19124(10) 0.0383(4) Uani 1 1 d . . .
F92_10 F 0.16377(15) 0.26478(13) 0.09939(12) 0.0455(5) Uani 1 1 d . . .
F93_10 F 0.04462(14) 0.34500(16) 0.08887(12) 0.0530(6) Uani 1 1 d . . .
F94_10 F -0.27292(16) -0.00153(14) 0.04881(14) 0.0652(7) Uani 1 1 d . . .
F95_10 F -0.32083(16) 0.0959(2) 0.12577(15) 0.0802(9) Uani 1 1 d . . .
F96_10 F -0.28513(19) 0.1306(2) 0.03499(18) 0.1043(13) Uani 1 1 d . . .
C1_11 C -0.0627(5) -0.0251(3) -0.0234(4) 0.055(2) Uani 0.50 1 d PG A -1
H1A_11 H -0.0795 -0.0881 -0.0716 0.071 Uiso 0.50 1 d PG A -1
H1B_11 H -0.1349 -0.0198 -0.0049 0.071 Uiso 0.50 1 d PG A -1
Cl1_11 Cl 0.0352(5) -0.0348(3) 0.0463(3) 0.1090(14) Uani 0.50 1 d PG A -1
Cl2_11 Cl -0.0177(6) 0.0772(3) -0.0453(3) 0.1090(14) Uani 0.50 1 d PG A -1

loop_
_atom_site_aniso_label
_atom_site_aniso_U_11
_atom_site_aniso_U_22
_atom_site_aniso_U_33
_atom_site_aniso_U_23
_atom_site_aniso_U_13
_atom_site_aniso_U_12
Pt1 0.01181(5) 0.01132(5) 0.01117(5) 0.00324(3) 0.00253(3) 0.00266(3)
B1 0.0183(14) 0.0146(12) 0.0136(12) 0.0019(10) 0.0011(10) 0.0045(10)
P1 0.0118(3) 0.0119(3) 0.0120(3) 0.0039(2) 0.0032(2) 0.0024(2)
Cl1 0.0162(3) 0.0222(3) 0.0245(3) -0.0009(2) -0.0007(2) 0.0008(2)
Cl2 0.0250(3) 0.0277(3) 0.0133(3) 0.0046(2) 0.0060(2) 0.0078(3)
B2 0.0139(13) 0.0104(11) 0.0143(12) 0.0029(9) 0.0038(10) 0.0023(10)
P2 0.0124(3) 0.0122(3) 0.0133(3) 0.0038(2) 0.0033(2) 0.0027(2)
C11_1 0.0123(11) 0.0122(10) 0.0152(11) 0.0042(9) 0.0029(9) 0.0018(9)
C2_1 0.0148(12) 0.0144(11) 0.0188(12) 0.0060(9) 0.0058(9) 0.0027(9)
C3_1 0.0139(12) 0.0165(11) 0.0244(13) 0.0050(10) 0.0068(10) 0.0005(9)
C4_1 0.0126(12) 0.0211(12) 0.0263(13) 0.0051(10) 0.0050(10) 0.0045(10)
C5_1 0.0169(13) 0.0184(12) 0.0211(12) 0.0070(10) 0.0038(10) 0.0088(10)
C6_1 0.0165(12) 0.0142(11) 0.0186(12) 0.0069(9) 0.0043(9) 0.0052(9)
C21_2 0.0161(12) 0.0156(11) 0.0125(11) 0.0028(9) 0.0031(9) 0.0016(9)
C2_2 0.0193(13) 0.0145(11) 0.0188(12) 0.0026(9) 0.0022(10) 0.0015(10)
C3_2 0.0232(14) 0.0179(12) 0.0211(13) -0.0007(10) 0.0034(11) 0.0032(10)
C4_2 0.0260(15) 0.0266(14) 0.0182(13) -0.0014(10) -0.0019(11) 0.0027(11)
C5_2 0.0340(16) 0.0272(14) 0.0179(13) 0.0043(11) -0.0034(11) 0.0084(12)
C6_2 0.0244(14) 0.0196(12) 0.0180(12) 0.0037(10) 0.0000(10) 0.0085(10)
C31_3 0.0141(12) 0.0143(11) 0.0150(11) 0.0061(9) 0.0044(9) 0.0033(9)
C2_3 0.0139(12) 0.0180(11) 0.0159(11) 0.0062(9) 0.0033(9) 0.0031(9)
C3_3 0.0184(13) 0.0288(13) 0.0187(12) 0.0124(10) 0.0044(10) 0.0050(11)
C4_3 0.0183(13) 0.0288(13) 0.0199(12) 0.0102(10) 0.0079(10) 0.0030(11)
C5_3 0.0145(12) 0.0220(12) 0.0216(12) 0.0084(10) 0.0063(10) 0.0014(10)
C6_3 0.0127(12) 0.0202(12) 0.0159(11) 0.0059(9) 0.0019(9) 0.0007(9)
C41_4 0.0136(12) 0.0157(11) 0.0162(11) 0.0040(9) 0.0050(9) 0.0033(9)
C2_4 0.0169(12) 0.0173(11) 0.0200(12) 0.0068(9) 0.0072(10) 0.0026(10)
C3_4 0.0196(13) 0.0263(13) 0.0217(13) 0.0079(10) 0.0092(10) 0.0031(11)
C4_4 0.0182(13) 0.0308(14) 0.0292(14) 0.0083(11) 0.0111(11) 0.0068(11)
C5_4 0.0217(14) 0.0223(13) 0.0309(14) 0.0039(11) 0.0113(11) 0.0086(11)
C6_4 0.0171(13) 0.0162(11) 0.0268(13) 0.0062(10) 0.0078(10) 0.0053(10)
C51_5 0.0131(12) 0.0117(10) 0.0190(12) 0.0047(9) 0.0034(9) 0.0024(9)
C2_5 0.0159(12) 0.0159(11) 0.0188(12) 0.0032(9) 0.0065(10) 0.0029(9)
C3_5 0.0174(13) 0.0204(12) 0.0255(13) 0.0067(10) 0.0080(10) 0.0012(10)
C4_5 0.0155(13) 0.0208(13) 0.0284(14) 0.0023(11) 0.0044(11) -0.0013(10)
C5_5 0.0177(13) 0.0143(11) 0.0237(13) 0.0019(10) 0.0038(10) 0.0008(10)
C6_5 0.0206(13) 0.0154(11) 0.0192(12) 0.0028(9) 0.0057(10) 0.0030(10)
C61_6 0.0174(12) 0.0146(11) 0.0145(11) 0.0043(9) 0.0034(9) 0.0038(9)
C2_6 0.0199(13) 0.0162(11) 0.0176(12) 0.0057(9) 0.0011(10) 0.0012(10)
C3_6 0.0264(14) 0.0211(13) 0.0184(12) 0.0043(10) 0.0002(11) -0.0025(11)
C4_6 0.0234(14) 0.0328(15) 0.0178(13) 0.0071(11) -0.0036(10) 0.0048(12)
C5_6 0.0281(15) 0.0271(14) 0.0200(13) 0.0125(11) 0.0003(11) 0.0049(11)
C6_6 0.0229(14) 0.0189(12) 0.0204(12) 0.0083(10) -0.0001(10) 0.0038(10)
C1_7 0.0153(12) 0.0122(10) 0.0118(10) 0.0053(8) 0.0016(9) 0.0043(9)
C2_7 0.0134(12) 0.0140(11) 0.0153(11) 0.0056(9) 0.0037(9) 0.0037(9)
C3_7 0.0175(12) 0.0126(11) 0.0138(11) 0.0040(9) 0.0024(9) 0.0038(9)
C4_7 0.0211(13) 0.0148(11) 0.0144(11) 0.0048(9) 0.0048(9) 0.0086(10)
C5_7 0.0140(12) 0.0176(11) 0.0141(11) 0.0070(9) 0.0028(9) 0.0060(9)
C6_7 0.0145(12) 0.0124(11) 0.0154(11) 0.0034(9) 0.0013(9) 0.0015(9)
C7_7 0.0214(14) 0.0159(12) 0.0225(13) 0.0005(10) 0.0056(10) 0.0033(10)
C8_7 0.0194(13) 0.0220(12) 0.0209(12) 0.0059(10) 0.0064(10) 0.0072(10)
F61_7 0.0168(8) 0.0252(8) 0.0594(12) -0.0122(8) 0.0016(8) -0.0009(7)
F62_7 0.0582(12) 0.0162(8) 0.0399(10) 0.0101(7) 0.0063(9) -0.0066(8)
F63_7 0.0379(10) 0.0258(8) 0.0265(8) -0.0125(7) 0.0106(7) -0.0043(7)
F64_7 0.0234(9) 0.0306(9) 0.0412(10) -0.0034(7) 0.0147(7) 0.0098(7)
F65_7 0.0271(9) 0.0513(11) 0.0641(12) 0.0397(10) 0.0247(9) 0.0135(8)
F66_7 0.0155(8) 0.0495(10) 0.0270(8) 0.0013(7) 0.0025(6) 0.0062(7)
C1_8 0.0097(11) 0.0121(11) 0.0162(11) 0.0038(9) 0.0029(9) 0.0035(9)
C2_8 0.0125(11) 0.0120(10) 0.0136(11) 0.0010(8) 0.0023(9) 0.0034(9)
C3_8 0.0120(11) 0.0153(11) 0.0154(11) 0.0066(9) 0.0038(9) 0.0057(9)
C4_8 0.0129(12) 0.0118(10) 0.0182(11) 0.0052(9) 0.0031(9) 0.0030(9)
C5_8 0.0137(12) 0.0131(11) 0.0150(11) 0.0014(9) 0.0010(9) 0.0045(9)
C6_8 0.0143(12) 0.0153(11) 0.0120(11) 0.0050(9) 0.0028(9) 0.0051(9)
C7_8 0.0172(13) 0.0165(11) 0.0198(12) 0.0069(9) 0.0043(10) 0.0025(10)
C8_8 0.0255(14) 0.0125(11) 0.0167(12) 0.0036(9) 0.0021(10) 0.0030(10)
F71_8 0.0280(9) 0.0303(8) 0.0163(7) 0.0100(6) -0.0042(6) -0.0045(7)
F72_8 0.0340(9) 0.0297(8) 0.0264(8) 0.0120(7) 0.0192(7) 0.0132(7)
F73_8 0.0265(8) 0.0180(7) 0.0227(7) 0.0116(6) 0.0069(6) 0.0045(6)
F74_8 0.0420(11) 0.0367(10) 0.0303(9) -0.0105(7) 0.0033(8) 0.0212(8)
F75_8 0.0441(11) 0.0216(8) 0.0243(8) -0.0031(6) 0.0045(7) -0.0146(7)
F76_8 0.0601(12) 0.0203(8) 0.0143(7) 0.0037(6) -0.0025(7) 0.0012(8)
C1_9 0.0157(12) 0.0079(10) 0.0179(11) 0.0041(9) 0.0037(9) 0.0014(9)
C2_9 0.0169(12) 0.0118(10) 0.0166(11) 0.0037(9) 0.0041(9) 0.0036(9)
C3_9 0.0190(13) 0.0151(11) 0.0234(13) 0.0087(10) 0.0020(10) 0.0056(10)
C4_9 0.0176(13) 0.0195(12) 0.0332(14) 0.0127(11) 0.0085(11) 0.0095(10)
C5_9 0.0236(14) 0.0137(11) 0.0261(13) 0.0081(10) 0.0120(11) 0.0087(10)
C6_9 0.0194(13) 0.0108(10) 0.0173(11) 0.0046(9) 0.0037(10) 0.0046(9)
C7_9 0.0195(14) 0.0265(14) 0.0317(15) 0.0113(11) 0.0006(11) 0.0073(11)
C8_9 0.0290(15) 0.0276(14) 0.0361(15) 0.0174(12) 0.0188(13) 0.0172(12)
F81_9 0.0436(12) 0.0904(16) 0.0220(9) 0.0107(10) -0.0001(8) 0.0333(11)
F82_9 0.0724(15) 0.0326(10) 0.0550(13) 0.0256(9) -0.0282(11) 0.0017(10)
F83_9 0.0233(10) 0.0622(13) 0.0435(11) 0.0222(9) -0.0078(8) -0.0032(9)
F84_9 0.1011(18) 0.0281(9) 0.0537(12) 0.0188(9) 0.0552(12) 0.0351(11)
F85_9 0.0291(10) 0.0852(15) 0.0524(12) 0.0394(11) 0.0256(9) 0.0262(10)
F86_9 0.0362(10) 0.0355(9) 0.0284(8) 0.0181(7) 0.0182(7) 0.0175(7)
C1_10 0.0147(12) 0.0105(10) 0.0134(11) 0.0008(8) 0.0043(9) 0.0040(9)
C2_10 0.0124(12) 0.0141(11) 0.0174(11) 0.0038(9) 0.0023(9) 0.0037(9)
C3_10 0.0160(12) 0.0146(11) 0.0215(12) 0.0064(9) 0.0072(10) 0.0060(9)
C4_10 0.0201(13) 0.0174(12) 0.0194(12) 0.0075(10) 0.0017(10) 0.0068(10)
C5_10 0.0162(13) 0.0148(11) 0.0222(12) 0.0041(10) -0.0019(10) 0.0032(10)
C6_10 0.0152(12) 0.0102(10) 0.0207(12) 0.0045(9) 0.0038(9) 0.0019(9)
C7_10 0.0200(14) 0.0293(14) 0.0312(14) 0.0184(12) 0.0092(11) 0.0081(11)
C8_10 0.0207(15) 0.0208(13) 0.0399(16) 0.0126(12) -0.0070(12) 0.0006(11)
F91_10 0.0396(11) 0.0252(8) 0.0465(10) 0.0132(8) 0.0112(8) -0.0098(7)
F92_10 0.0428(11) 0.0398(10) 0.0670(13) 0.0190(9) 0.0403(10) 0.0089(9)
F93_10 0.0284(10) 0.0731(14) 0.0791(15) 0.0675(13) 0.0060(10) 0.0030(9)
F94_10 0.0371(12) 0.0321(10) 0.0890(17) -0.0079(11) -0.0252(11) -0.0042(9)
F95_10 0.0163(10) 0.119(2) 0.0786(17) -0.0022(16) 0.0033(11) 0.0054(12)
F96_10 0.0458(14) 0.097(2) 0.157(3) 0.105(2) -0.0619(16) -0.0367(13)
C1_11 0.052(5) 0.044(4) 0.055(5) -0.011(4) 0.026(4) 0.003(4)
Cl1_11 0.161(3) 0.105(4) 0.0478(8) -0.005(3) 0.0483(14) 0.014(3)
Cl2_11 0.161(3) 0.105(4) 0.0478(8) -0.005(3) 0.0483(14) 0.014(3)

loop_
_atom_type_symbol
_atom_type_description
_atom_type_scat_dispersion_real
_atom_type_scat_dispersion_imag
_atom_type_scat_source
C C 0.0033 0.0016 'International Tables Vol C Tables 4.2.6.8 and 6.1.1.4'
H H 0.0000 0.0000 'International Tables Vol C Tables 4.2.6.8 and 6.1.1.4'
B B 0.0013 0.0007 'International Tables Vol C Tables 4.2.6.8 and 6.1.1.4'
F F 0.0171 0.0103 'International Tables Vol C Tables 4.2.6.8 and 6.1.1.4'
P P 0.1023 0.0942 'International Tables Vol C Tables 4.2.6.8 and 6.1.1.4'
Cl Cl 0.1484 0.1585 'International Tables Vol C Tables 4.2.6.8 and 6.1.1.4'
Pt Pt -1.7033 8.3905 'International Tables Vol C Tables 4.2.6.8 and 6.1.1.4'

loop_
_geom_angle_atom_site_label_1
_geom_angle_atom_site_label_2
_geom_angle_atom_site_label_3
_geom_angle
B1 Pt1 P1 94.04(8)
B1 Pt1 P2 95.36(8)
P1 Pt1 P2 170.16(2)
Cl1 B1 Cl2 117.10(15)
Cl1 B1 Pt1 121.57(15)
Cl2 B1 Pt1 121.32(15)
C11_1 P1 C31_3 107.65(11)
C11_1 P1 C21_2 106.51(11)
C31_3 P1 C21_2 108.54(11)
C11_1 P1 Pt1 118.06(7)
C31_3 P1 Pt1 113.31(8)
C21_2 P1 Pt1 102.10(8)
C1_7 B2 C1_10 102.68(18)
C1_7 B2 C1_8 112.21(19)
C1_10 B2 C1_8 114.00(19)
C1_7 B2 C1_9 113.87(19)
C1_10 B2 C1_9 111.95(19)
C1_8 B2 C1_9 102.56(18)
C41_4 P2 C51_5 105.28(11)
C41_4 P2 C61_6 112.07(11)
C51_5 P2 C61_6 105.96(11)
C41_4 P2 Pt1 112.83(8)
C51_5 P2 Pt1 114.85(8)
C61_6 P2 Pt1 105.78(8)
C2_1 C11_1 C6_1 110.57(19)
C2_1 C11_1 P1 111.58(16)
C6_1 C11_1 P1 113.75(16)
C2_1 C11_1 H1_1 106.8
C6_1 C11_1 H1_1 106.8
P1 C11_1 H1_1 106.8
C3_1 C2_1 C11_1 110.10(19)
C3_1 C2_1 H2A_1 109.6
C11_1 C2_1 H2A_1 109.6
C3_1 C2_1 H2B_1 109.6
C11_1 C2_1 H2B_1 109.6
H2A_1 C2_1 H2B_1 108.2
C4_1 C3_1 C2_1 111.43(19)
C4_1 C3_1 H3A_1 109.3
C2_1 C3_1 H3A_1 109.3
C4_1 C3_1 H3B_1 109.3
C2_1 C3_1 H3B_1 109.3
H3A_1 C3_1 H3B_1 108.0
C3_1 C4_1 C5_1 111.7(2)
C3_1 C4_1 H4A_1 109.3
C5_1 C4_1 H4A_1 109.3
C3_1 C4_1 H4B_1 109.3
C5_1 C4_1 H4B_1 109.3
H4A_1 C4_1 H4B_1 107.9
C4_1 C5_1 C6_1 111.0(2)
C4_1 C5_1 H5A_1 109.4
C6_1 C5_1 H5A_1 109.4
C4_1 C5_1 H5B_1 109.4
C6_1 C5_1 H5B_1 109.4
H5A_1 C5_1 H5B_1 108.0
C5_1 C6_1 C11_1 110.38(19)
C5_1 C6_1 H6A_1 109.6
C11_1 C6_1 H6A_1 109.6
C5_1 C6_1 H6B_1 109.6
C11_1 C6_1 H6B_1 109.6
H6A_1 C6_1 H6B_1 108.1
C2_2 C21_2 C6_2 110.5(2)
C2_2 C21_2 P1 116.12(16)
C6_2 C21_2 P1 109.85(16)
C2_2 C21_2 H1_2 106.6
C6_2 C21_2 H1_2 106.6
P1 C21_2 H1_2 106.6
C3_2 C2_2 C21_2 110.4(2)
C3_2 C2_2 H2A_2 109.6
C21_2 C2_2 H2A_2 109.6
C3_2 C2_2 H2B_2 109.6
C21_2 C2_2 H2B_2 109.6
H2A_2 C2_2 H2B_2 108.1
C4_2 C3_2 C2_2 110.9(2)
C4_2 C3_2 H3A_2 109.5
C2_2 C3_2 H3A_2 109.5
C4_2 C3_2 H3B_2 109.5
C2_2 C3_2 H3B_2 109.5
H3A_2 C3_2 H3B_2 108.0
C3_2 C4_2 C5_2 111.4(2)
C3_2 C4_2 H4A_2 109.4
C5_2 C4_2 H4A_2 109.4
C3_2 C4_2 H4B_2 109.4
C5_2 C4_2 H4B_2 109.4
H4A_2 C4_2 H4B_2 108.0
C4_2 C5_2 C6_2 110.5(2)
C4_2 C5_2 H5A_2 109.6
C6_2 C5_2 H5A_2 109.6
C4_2 C5_2 H5B_2 109.6
C6_2 C5_2 H5B_2 109.6
H5A_2 C5_2 H5B_2 108.1
C5_2 C6_2 C21_2 110.9(2)
C5_2 C6_2 H6A_2 109.5
C21_2 C6_2 H6A_2 109.5
C5_2 C6_2 H6B_2 109.5
C21_2 C6_2 H6B_2 109.5
H6A_2 C6_2 H6B_2 108.0
C2_3 C31_3 C6_3 111.37(19)
C2_3 C31_3 P1 111.43(16)
C6_3 C31_3 P1 108.83(16)
C2_3 C31_3 H1_3 108.4
C6_3 C31_3 H1_3 108.4
P1 C31_3 H1_3 108.4
C3_3 C2_3 C31_3 110.6(2)
C3_3 C2_3 H2A_3 109.5
C31_3 C2_3 H2A_3 109.5
C3_3 C2_3 H2B_3 109.5
C31_3 C2_3 H2B_3 109.5
H2A_3 C2_3 H2B_3 108.1
C4_3 C3_3 C2_3 111.3(2)
C4_3 C3_3 H3A_3 109.4
C2_3 C3_3 H3A_3 109.4
C4_3 C3_3 H3B_3 109.4
C2_3 C3_3 H3B_3 109.4
H3A_3 C3_3 H3B_3 108.0
C3_3 C4_3 C5_3 110.8(2)
C3_3 C4_3 H4A_3 109.5
C5_3 C4_3 H4A_3 109.5
C3_3 C4_3 H4B_3 109.5
C5_3 C4_3 H4B_3 109.5
H4A_3 C4_3 H4B_3 108.1
C6_3 C5_3 C4_3 111.5(2)
C6_3 C5_3 H5A_3 109.3
C4_3 C5_3 H5A_3 109.3
C6_3 C5_3 H5B_3 109.3
C4_3 C5_3 H5B_3 109.3
H5A_3 C5_3 H5B_3 108.0
C5_3 C6_3 C31_3 111.9(2)
C5_3 C6_3 H6A_3 109.2
C31_3 C6_3 H6A_3 109.2
C5_3 C6_3 H6B_3 109.2
C31_3 C6_3 H6B_3 109.2
H6A_3 C6_3 H6B_3 107.9
C2_4 C41_4 C6_4 110.5(2)
C2_4 C41_4 P2 115.28(16)
C6_4 C41_4 P2 116.17(17)
C2_4 C41_4 H1_4 104.5
C6_4 C41_4 H1_4 104.5
P2 C41_4 H1_4 104.5
C3_4 C2_4 C41_4 108.91(19)
C3_4 C2_4 H2A_4 109.9
C41_4 C2_4 H2A_4 109.9
C3_4 C2_4 H2B_4 109.9
C41_4 C2_4 H2B_4 109.9
H2A_4 C2_4 H2B_4 108.3
C4_4 C3_4 C2_4 111.0(2)
C4_4 C3_4 H3A_4 109.4
C2_4 C3_4 H3A_4 109.4
C4_4 C3_4 H3B_4 109.4
C2_4 C3_4 H3B_4 109.4
H3A_4 C3_4 H3B_4 108.0
C3_4 C4_4 C5_4 112.0(2)
C3_4 C4_4 H4A_4 109.2
C5_4 C4_4 H4A_4 109.2
C3_4 C4_4 H4B_4 109.2
C5_4 C4_4 H4B_4 109.2
H4A_4 C4_4 H4B_4 107.9
C6_4 C5_4 C4_4 111.5(2)
C6_4 C5_4 H5A_4 109.3
C4_4 C5_4 H5A_4 109.3
C6_4 C5_4 H5B_4 109.3
C4_4 C5_4 H5B_4 109.3
H5A_4 C5_4 H5B_4 108.0
C5_4 C6_4 C41_4 109.4(2)
C5_4 C6_4 H6A_4 109.8
C41_4 C6_4 H6A_4 109.8
C5_4 C6_4 H6B_4 109.8
C41_4 C6_4 H6B_4 109.8
H6A_4 C6_4 H6B_4 108.2
C6_5 C51_5 C2_5 110.6(2)
C6_5 C51_5 P2 113.37(16)
C2_5 C51_5 P2 109.88(15)
C6_5 C51_5 H1_5 107.6
C2_5 C51_5 H1_5 107.6
P2 C51_5 H1_5 107.6
C3_5 C2_5 C51_5 110.50(19)
C3_5 C2_5 H2A_5 109.5
C51_5 C2_5 H2A_5 109.5
C3_5 C2_5 H2B_5 109.6
C51_5 C2_5 H2B_5 109.6
H2A_5 C2_5 H2B_5 108.1
C4_5 C3_5 C2_5 111.0(2)
C4_5 C3_5 H3A_5 109.4
C2_5 C3_5 H3A_5 109.4
C4_5 C3_5 H3B_5 109.4
C2_5 C3_5 H3B_5 109.4
H3A_5 C3_5 H3B_5 108.0
C5_5 C4_5 C3_5 111.1(2)
C5_5 C4_5 H4A_5 109.4
C3_5 C4_5 H4A_5 109.4
C5_5 C4_5 H4B_5 109.4
C3_5 C4_5 H4B_5 109.4
H4A_5 C4_5 H4B_5 108.0
C4_5 C5_5 C6_5 112.1(2)
C4_5 C5_5 H5A_5 109.2
C6_5 C5_5 H5A_5 109.2
C4_5 C5_5 H5B_5 109.2
C6_5 C5_5 H5B_5 109.2
H5A_5 C5_5 H5B_5 107.9
C5_5 C6_5 C51_5 111.1(2)
C5_5 C6_5 H6A_5 109.4
C51_5 C6_5 H6A_5 109.4
C5_5 C6_5 H6B_5 109.4
C51_5 C6_5 H6B_5 109.4
H6A_5 C6_5 H6B_5 108.0
C6_6 C61_6 C2_6 110.4(2)
C6_6 C61_6 P2 116.71(16)
C2_6 C61_6 P2 111.26(16)
C6_6 C61_6 H1_6 105.9
C2_6 C61_6 H1_6 105.9
P2 C61_6 H1_6 105.9
C3_6 C2_6 C61_6 111.0(2)
C3_6 C2_6 H2A_6 109.4
C61_6 C2_6 H2A_6 109.4
C3_6 C2_6 H2B_6 109.4
C61_6 C2_6 H2B_6 109.4
H2A_6 C2_6 H2B_6 108.0
C4_6 C3_6 C2_6 110.8(2)
C4_6 C3_6 H3A_6 109.5
C2_6 C3_6 H3A_6 109.5
C4_6 C3_6 H3B_6 109.5
C2_6 C3_6 H3B_6 109.5
H3A_6 C3_6 H3B_6 108.1
C3_6 C4_6 C5_6 110.7(2)
C3_6 C4_6 H4A_6 109.5
C5_6 C4_6 H4A_6 109.5
C3_6 C4_6 H4B_6 109.5
C5_6 C4_6 H4B_6 109.5
H4A_6 C4_6 H4B_6 108.1
C4_6 C5_6 C6_6 111.8(2)
C4_6 C5_6 H5A_6 109.3
C6_6 C5_6 H5A_6 109.3
C4_6 C5_6 H5B_6 109.3
C6_6 C5_6 H5B_6 109.3
H5A_6 C5_6 H5B_6 107.9
C5_6 C6_6 C61_6 110.2(2)
C5_6 C6_6 H6A_6 109.6
C61_6 C6_6 H6A_6 109.6
C5_6 C6_6 H6B_6 109.6
C61_6 C6_6 H6B_6 109.6
H6A_6 C6_6 H6B_6 108.1
C2_7 C1_7 C6_7 116.0(2)
C2_7 C1_7 B2 122.8(2)
C6_7 C1_7 B2 120.6(2)
C3_7 C2_7 C1_7 121.8(2)
C3_7 C2_7 H2_7 119.1
C1_7 C2_7 H2_7 119.1
C4_7 C3_7 C2_7 121.2(2)
C4_7 C3_7 C7_7 119.2(2)
C2_7 C3_7 C7_7 119.5(2)
C3_7 C4_7 C5_7 118.0(2)
C3_7 C4_7 H4_7 121.0
C5_7 C4_7 H4_7 121.0
C4_7 C5_7 C6_7 120.7(2)
C4_7 C5_7 C8_7 120.5(2)
C6_7 C5_7 C8_7 118.8(2)
C5_7 C6_7 C1_7 122.2(2)
C5_7 C6_7 H6_7 118.9
C1_7 C6_7 H6_7 118.9
F61_7 C7_7 F63_7 106.5(2)
F61_7 C7_7 F62_7 106.3(2)
F63_7 C7_7 F62_7 105.3(2)
F61_7 C7_7 C3_7 113.3(2)
F63_7 C7_7 C3_7 113.1(2)
F62_7 C7_7 C3_7 111.8(2)
F65_7 C8_7 F64_7 106.7(2)
F65_7 C8_7 F66_7 105.6(2)
F64_7 C8_7 F66_7 106.0(2)
F65_7 C8_7 C5_7 112.9(2)
F64_7 C8_7 C5_7 113.0(2)
F66_7 C8_7 C5_7 112.0(2)
C2_8 C1_8 C6_8 116.2(2)
C2_8 C1_8 B2 120.1(2)
C6_8 C1_8 B2 123.1(2)
C3_8 C2_8 C1_8 122.2(2)
C3_8 C2_8 H2_8 118.9
C1_8 C2_8 H2_8 118.9
C4_8 C3_8 C2_8 120.8(2)
C4_8 C3_8 C7_8 121.0(2)
C2_8 C3_8 C7_8 118.2(2)
C3_8 C4_8 C5_8 117.8(2)
C3_8 C4_8 H4_8 121.1
C5_8 C4_8 H4_8 121.1
C6_8 C5_8 C4_8 121.4(2)
C6_8 C5_8 C8_8 120.0(2)
C4_8 C5_8 C8_8 118.5(2)
C5_8 C6_8 C1_8 121.5(2)
C5_8 C6_8 H6_8 119.3
C1_8 C6_8 H6_8 119.3
F71_8 C7_8 F72_8 106.24(19)
F71_8 C7_8 F73_8 106.74(19)
F72_8 C7_8 F73_8 106.44(19)
F71_8 C7_8 C3_8 112.1(2)
F72_8 C7_8 C3_8 112.2(2)
F73_8 C7_8 C3_8 112.69(19)
F74_8 C8_8 F76_8 106.6(2)
F74_8 C8_8 F75_8 105.4(2)
F76_8 C8_8 F75_8 106.0(2)
F74_8 C8_8 C5_8 112.5(2)
F76_8 C8_8 C5_8 113.15(19)
F75_8 C8_8 C5_8 112.6(2)
C6_9 C1_9 C2_9 116.2(2)
C6_9 C1_9 B2 121.4(2)
C2_9 C1_9 B2 121.9(2)
C3_9 C2_9 C1_9 121.9(2)
C3_9 C2_9 H2_9 119.1
C1_9 C2_9 H2_9 119.1
C4_9 C3_9 C2_9 120.8(2)
C4_9 C3_9 C7_9 118.9(2)
C2_9 C3_9 C7_9 120.3(2)
C5_9 C4_9 C3_9 118.4(2)
C5_9 C4_9 H4_9 120.8
C3_9 C4_9 H4_9 120.8
C4_9 C5_9 C6_9 120.9(2)
C4_9 C5_9 C8_9 120.4(2)
C6_9 C5_9 C8_9 118.7(2)
C5_9 C6_9 C1_9 121.8(2)
C5_9 C6_9 H6_9 119.1
C1_9 C6_9 H6_9 119.1
F82_9 C7_9 F83_9 106.4(2)
F82_9 C7_9 F81_9 106.1(3)
F83_9 C7_9 F81_9 105.5(2)
F82_9 C7_9 C3_9 111.9(2)
F83_9 C7_9 C3_9 113.1(2)
F81_9 C7_9 C3_9 113.3(2)
F86_9 C8_9 F84_9 106.5(2)
F86_9 C8_9 F85_9 106.0(2)
F84_9 C8_9 F85_9 106.3(2)
F86_9 C8_9 C5_9 113.1(2)
F84_9 C8_9 C5_9 112.3(2)
F85_9 C8_9 C5_9 112.2(2)
C6_10 C1_10 C2_10 115.5(2)
C6_10 C1_10 B2 122.8(2)
C2_10 C1_10 B2 121.3(2)
C3_10 C2_10 C1_10 122.5(2)
C3_10 C2_10 H2_10 118.7
C1_10 C2_10 H2_10 118.7
C2_10 C3_10 C4_10 121.0(2)
C2_10 C3_10 C7_10 118.9(2)
C4_10 C3_10 C7_10 120.0(2)
C5_10 C4_10 C3_10 117.6(2)
C5_10 C4_10 H4_10 121.2
C3_10 C4_10 H4_10 121.2
C4_10 C5_10 C6_10 121.1(2)
C4_10 C5_10 C8_10 120.4(2)
C6_10 C5_10 C8_10 118.5(2)
C5_10 C6_10 C1_10 122.2(2)
C5_10 C6_10 H6_10 118.9
C1_10 C6_10 H6_10 118.9
F93_10 C7_10 F92_10 107.3(2)
F93_10 C7_10 F91_10 105.8(2)
F92_10 C7_10 F91_10 104.7(2)
F93_10 C7_10 C3_10 113.3(2)
F92_10 C7_10 C3_10 112.3(2)
F91_10 C7_10 C3_10 112.8(2)
F96_10 C8_10 F94_10 107.0(3)
F96_10 C8_10 F95_10 106.3(3)
F94_10 C8_10 F95_10 103.6(3)
F96_10 C8_10 C5_10 113.9(2)
F94_10 C8_10 C5_10 112.8(2)
F95_10 C8_10 C5_10 112.5(2)
Cl2_11 C1_11 Cl1_11 107.9

loop_
_geom_bond_atom_site_label_1
_geom_bond_atom_site_label_2
_geom_bond_distance
Pt1 B1 1.942(3)
Pt1 P1 2.3219(6)
Pt1 P2 2.3282(6)
B1 Cl1 1.748(3)
B1 Cl2 1.757(3)
P1 C11_1 1.833(2)
P1 C31_3 1.842(2)
P1 C21_2 1.848(2)
B2 C1_7 1.633(3)
B2 C1_10 1.636(3)
B2 C1_8 1.637(3)
B2 C1_9 1.637(4)
P2 C41_4 1.836(2)
P2 C51_5 1.840(2)
P2 C61_6 1.859(2)
C11_1 C2_1 1.536(3)
C11_1 C6_1 1.539(3)
C11_1 H1_1 1.0000
C2_1 C3_1 1.530(3)
C2_1 H2A_1 0.9900
C2_1 H2B_1 0.9900
C3_1 C4_1 1.526(3)
C3_1 H3A_1 0.9900
C3_1 H3B_1 0.9900
C4_1 C5_1 1.527(3)
C4_1 H4A_1 0.9900
C4_1 H4B_1 0.9900
C5_1 C6_1 1.535(3)
C5_1 H5A_1 0.9900
C5_1 H5B_1 0.9900
C6_1 H6A_1 0.9900
C6_1 H6B_1 0.9900
C21_2 C2_2 1.532(3)
C21_2 C6_2 1.538(3)
C21_2 H1_2 1.0000
C2_2 C3_2 1.531(3)
C2_2 H2A_2 0.9900
C2_2 H2B_2 0.9900
C3_2 C4_2 1.518(4)
C3_2 H3A_2 0.9900
C3_2 H3B_2 0.9900
C4_2 C5_2 1.522(4)
C4_2 H4A_2 0.9900
C4_2 H4B_2 0.9900
C5_2 C6_2 1.535(3)
C5_2 H5A_2 0.9900
C5_2 H5B_2 0.9900
C6_2 H6A_2 0.9900
C6_2 H6B_2 0.9900
C31_3 C2_3 1.535(3)
C31_3 C6_3 1.543(3)
C31_3 H1_3 1.0000
C2_3 C3_3 1.529(3)
C2_3 H2A_3 0.9900
C2_3 H2B_3 0.9900
C3_3 C4_3 1.527(4)
C3_3 H3A_3 0.9900
C3_3 H3B_3 0.9900
C4_3 C5_3 1.528(3)
C4_3 H4A_3 0.9900
C4_3 H4B_3 0.9900
C5_3 C6_3 1.526(3)
C5_3 H5A_3 0.9900
C5_3 H5B_3 0.9900
C6_3 H6A_3 0.9900
C6_3 H6B_3 0.9900
C41_4 C2_4 1.536(3)
C41_4 C6_4 1.542(3)
C41_4 H1_4 1.0000
C2_4 C3_4 1.533(3)
C2_4 H2A_4 0.9900
C2_4 H2B_4 0.9900
C3_4 C4_4 1.525(4)
C3_4 H3A_4 0.9900
C3_4 H3B_4 0.9900
C4_4 C5_4 1.529(4)
C4_4 H4A_4 0.9900
C4_4 H4B_4 0.9900
C5_4 C6_4 1.527(3)
C5_4 H5A_4 0.9900
C5_4 H5B_4 0.9900
C6_4 H6A_4 0.9900
C6_4 H6B_4 0.9900
C51_5 C6_5 1.539(3)
C51_5 C2_5 1.540(3)
C51_5 H1_5 1.0000
C2_5 C3_5 1.532(3)
C2_5 H2A_5 0.9900
C2_5 H2B_5 0.9900
C3_5 C4_5 1.523(4)
C3_5 H3A_5 0.9900
C3_5 H3B_5 0.9900
C4_5 C5_5 1.521(4)
C4_5 H4A_5 0.9900
C4_5 H4B_5 0.9900
C5_5 C6_5 1.525(3)
C5_5 H5A_5 0.9900
C5_5 H5B_5 0.9900
C6_5 H6A_5 0.9900
C6_5 H6B_5 0.9900
C61_6 C6_6 1.536(3)
C61_6 C2_6 1.540(3)
C61_6 H1_6 1.0000
C2_6 C3_6 1.534(3)
C2_6 H2A_6 0.9900
C2_6 H2B_6 0.9900
C3_6 C4_6 1.520(4)
C3_6 H3A_6 0.9900
C3_6 H3B_6 0.9900
C4_6 C5_6 1.524(4)
C4_6 H4A_6 0.9900
C4_6 H4B_6 0.9900
C5_6 C6_6 1.534(3)
C5_6 H5A_6 0.9900
C5_6 H5B_6 0.9900
C6_6 H6A_6 0.9900
C6_6 H6B_6 0.9900
C1_7 C2_7 1.397(3)
C1_7 C6_7 1.399(3)
C2_7 C3_7 1.390(3)
C2_7 H2_7 0.9500
C3_7 C4_7 1.385(3)
C3_7 C7_7 1.495(3)
C4_7 C5_7 1.386(3)
C4_7 H4_7 0.9500
C5_7 C6_7 1.392(3)
C5_7 C8_7 1.495(3)
C6_7 H6_7 0.9500
C7_7 F61_7 1.334(3)
C7_7 F63_7 1.338(3)
C7_7 F62_7 1.345(3)
C8_7 F65_7 1.333(3)
C8_7 F64_7 1.337(3)
C8_7 F66_7 1.346(3)
C1_8 C2_8 1.397(3)
C1_8 C6_8 1.406(3)
C2_8 C3_8 1.393(3)
C2_8 H2_8 0.9500
C3_8 C4_8 1.387(3)
C3_8 C7_8 1.496(3)
C4_8 C5_8 1.393(3)
C4_8 H4_8 0.9500
C5_8 C6_8 1.388(3)
C5_8 C8_8 1.501(3)
C6_8 H6_8 0.9500
C7_8 F71_8 1.338(3)
C7_8 F72_8 1.346(3)
C7_8 F73_8 1.346(3)
C8_8 F74_8 1.336(3)
C8_8 F76_8 1.337(3)
C8_8 F75_8 1.342(3)
C1_9 C6_9 1.400(3)
C1_9 C2_9 1.403(3)
C2_9 C3_9 1.391(4)
C2_9 H2_9 0.9500
C3_9 C4_9 1.388(4)
C3_9 C7_9 1.496(4)
C4_9 C5_9 1.380(4)
C4_9 H4_9 0.9500
C5_9 C6_9 1.394(4)
C5_9 C8_9 1.500(4)
C6_9 H6_9 0.9500
C7_9 F82_9 1.326(3)
C7_9 F83_9 1.333(3)
C7_9 F81_9 1.334(3)
C8_9 F86_9 1.334(3)
C8_9 F84_9 1.337(3)
C8_9 F85_9 1.345(3)
C1_10 C6_10 1.398(3)
C1_10 C2_10 1.403(3)
C2_10 C3_10 1.386(3)
C2_10 H2_10 0.9500
C3_10 C4_10 1.389(3)
C3_10 C7_10 1.498(3)
C4_10 C5_10 1.387(4)
C4_10 H4_10 0.9500
C5_10 C6_10 1.393(3)
C5_10 C8_10 1.495(4)
C6_10 H6_10 0.9500
C7_10 F93_10 1.331(3)
C7_10 F92_10 1.335(3)
C7_10 F91_10 1.340(3)
C8_10 F96_10 1.304(3)
C8_10 F94_10 1.308(3)
C8_10 F95_10 1.331(4)
C1_11 Cl2_11 1.7578
C1_11 Cl1_11 1.7578
C1_11 H1A_11 1.1024
C1_11 H1B_11 1.1025

loop_
_geom_torsion_atom_site_label_1
_geom_torsion_atom_site_label_2
_geom_torsion_atom_site_label_3
_geom_torsion_atom_site_label_4
_geom_torsion
P1 Pt1 B1 Cl1 73.97(16)
P2 Pt1 B1 Cl1 -108.94(15)
P1 Pt1 B1 Cl2 -104.61(15)
P2 Pt1 B1 Cl2 72.48(16)
B1 Pt1 P1 C11_1 -59.51(12)
B1 Pt1 P1 C31_3 67.65(12)
B1 Pt1 P1 C21_2 -175.84(12)
B1 Pt1 P2 C41_4 -59.65(12)
B1 Pt1 P2 C51_5 61.01(12)
B1 Pt1 P2 C61_6 177.49(12)
C31_3 P1 C11_1 C2_1 -174.70(15)
C21_2 P1 C11_1 C2_1 69.05(18)
Pt1 P1 C11_1 C2_1 -44.88(18)
C31_3 P1 C11_1 C6_1 59.38(19)
C21_2 P1 C11_1 C6_1 -56.87(19)
Pt1 P1 C11_1 C6_1 -170.81(13)
C6_1 C11_1 C2_1 C3_1 -57.9(2)
P1 C11_1 C2_1 C3_1 174.50(15)
C11_1 C2_1 C3_1 C4_1 56.5(3)
C2_1 C3_1 C4_1 C5_1 -55.3(3)
C3_1 C4_1 C5_1 C6_1 54.9(3)
C4_1 C5_1 C6_1 C11_1 -56.0(3)
C2_1 C11_1 C6_1 C5_1 57.8(2)
P1 C11_1 C6_1 C5_1 -175.74(16)
C11_1 P1 C21_2 C2_2 91.88(19)
C31_3 P1 C21_2 C2_2 -23.8(2)
Pt1 P1 C21_2 C2_2 -143.70(17)
C11_1 P1 C21_2 C6_2 -141.87(17)
C31_3 P1 C21_2 C6_2 102.47(18)
Pt1 P1 C21_2 C6_2 -17.45(18)
C6_2 C21_2 C2_2 C3_2 56.7(3)
P1 C21_2 C2_2 C3_2 -177.32(17)
C21_2 C2_2 C3_2 C4_2 -57.1(3)
C2_2 C3_2 C4_2 C5_2 57.2(3)
C3_2 C4_2 C5_2 C6_2 -56.5(3)
C4_2 C5_2 C6_2 C21_2 56.1(3)
C2_2 C21_2 C6_2 C5_2 -56.6(3)
P1 C21_2 C6_2 C5_2 174.06(19)
C11_1 P1 C31_3 C2_3 44.74(19)
C21_2 P1 C31_3 C2_3 159.65(16)
Pt1 P1 C31_3 C2_3 -87.69(16)
C11_1 P1 C31_3 C6_3 167.93(15)
C21_2 P1 C31_3 C6_3 -77.16(18)
Pt1 P1 C31_3 C6_3 35.50(17)
C6_3 C31_3 C2_3 C3_3 54.6(3)
P1 C31_3 C2_3 C3_3 176.33(16)
C31_3 C2_3 C3_3 C4_3 -57.0(3)
C2_3 C3_3 C4_3 C5_3 57.5(3)
C3_3 C4_3 C5_3 C6_3 -55.6(3)
C4_3 C5_3 C6_3 C31_3 53.8(3)
C2_3 C31_3 C6_3 C5_3 -53.4(3)
P1 C31_3 C6_3 C5_3 -176.62(16)
C51_5 P2 C41_4 C2_4 -170.41(17)
C61_6 P2 C41_4 C2_4 74.9(2)
Pt1 P2 C41_4 C2_4 -44.42(19)
C51_5 P2 C41_4 C6_4 58.0(2)
C61_6 P2 C41_4 C6_4 -56.7(2)
Pt1 P2 C41_4 C6_4 -175.96(15)
C6_4 C41_4 C2_4 C3_4 -60.4(3)
P2 C41_4 C2_4 C3_4 165.38(17)
C41_4 C2_4 C3_4 C4_4 57.7(3)
C2_4 C3_4 C4_4 C5_4 -55.2(3)
C3_4 C4_4 C5_4 C6_4 54.3(3)
C4_4 C5_4 C6_4 C41_4 -55.9(3)
C2_4 C41_4 C6_4 C5_4 59.6(3)
P2 C41_4 C6_4 C5_4 -166.62(17)
C41_4 P2 C51_5 C6_5 47.4(2)
C61_6 P2 C51_5 C6_5 166.25(17)
Pt1 P2 C51_5 C6_5 -77.37(18)
C41_4 P2 C51_5 C2_5 171.66(16)
C61_6 P2 C51_5 C2_5 -69.45(18)
Pt1 P2 C51_5 C2_5 46.93(18)
C6_5 C51_5 C2_5 C3_5 -56.5(3)
P2 C51_5 C2_5 C3_5 177.56(17)
C51_5 C2_5 C3_5 C4_5 57.3(3)
C2_5 C3_5 C4_5 C5_5 -56.4(3)
C3_5 C4_5 C5_5 C6_5 55.3(3)
C4_5 C5_5 C6_5 C51_5 -54.7(3)
C2_5 C51_5 C6_5 C5_5 55.2(3)
P2 C51_5 C6_5 C5_5 179.08(17)
C41_4 P2 C61_6 C6_6 79.0(2)
C51_5 P2 C61_6 C6_6 -35.3(2)
Pt1 P2 C61_6 C6_6 -157.64(17)
C41_4 P2 C61_6 C2_6 -48.9(2)
C51_5 P2 C61_6 C2_6 -163.17(17)
Pt1 P2 C61_6 C2_6 74.48(17)
C6_6 C61_6 C2_6 C3_6 56.7(3)
P2 C61_6 C2_6 C3_6 -172.09(18)
C61_6 C2_6 C3_6 C4_6 -56.7(3)
C2_6 C3_6 C4_6 C5_6 56.3(3)
C3_6 C4_6 C5_6 C6_6 -56.8(3)
C4_6 C5_6 C6_6 C61_6 56.7(3)
C2_6 C61_6 C6_6 C5_6 -56.1(3)
P2 C61_6 C6_6 C5_6 175.56(18)
C1_10 B2 C1_7 C2_7 -88.8(2)
C1_8 B2 C1_7 C2_7 148.4(2)
C1_9 B2 C1_7 C2_7 32.4(3)
C1_10 B2 C1_7 C6_7 82.1(2)
C1_8 B2 C1_7 C6_7 -40.7(3)
C1_9 B2 C1_7 C6_7 -156.7(2)
C6_7 C1_7 C2_7 C3_7 -0.7(3)
B2 C1_7 C2_7 C3_7 170.6(2)
C1_7 C2_7 C3_7 C4_7 0.5(4)
C1_7 C2_7 C3_7 C7_7 -176.0(2)
C2_7 C3_7 C4_7 C5_7 -0.5(3)
C7_7 C3_7 C4_7 C5_7 176.1(2)
C3_7 C4_7 C5_7 C6_7 0.6(3)
C3_7 C4_7 C5_7 C8_7 -179.9(2)
C4_7 C5_7 C6_7 C1_7 -0.9(4)
C8_7 C5_7 C6_7 C1_7 179.6(2)
C2_7 C1_7 C6_7 C5_7 0.9(3)
B2 C1_7 C6_7 C5_7 -170.6(2)
C4_7 C3_7 C7_7 F61_7 152.5(2)
C2_7 C3_7 C7_7 F61_7 -30.9(3)
C4_7 C3_7 C7_7 F63_7 31.2(3)
C2_7 C3_7 C7_7 F63_7 -152.2(2)
C4_7 C3_7 C7_7 F62_7 -87.5(3)
C2_7 C3_7 C7_7 F62_7 89.1(3)
C4_7 C5_7 C8_7 F65_7 -111.4(3)
C6_7 C5_7 C8_7 F65_7 68.1(3)
C4_7 C5_7 C8_7 F64_7 9.9(3)
C6_7 C5_7 C8_7 F64_7 -170.6(2)
C4_7 C5_7 C8_7 F66_7 129.5(2)
C6_7 C5_7 C8_7 F66_7 -51.0(3)
C1_7 B2 C1_8 C2_8 -37.8(3)
C1_10 B2 C1_8 C2_8 -154.0(2)
C1_9 B2 C1_8 C2_8 84.8(2)
C1_7 B2 C1_8 C6_8 151.2(2)
C1_10 B2 C1_8 C6_8 35.0(3)
C1_9 B2 C1_8 C6_8 -86.2(3)
C6_8 C1_8 C2_8 C3_8 -0.6(3)
B2 C1_8 C2_8 C3_8 -172.2(2)
C1_8 C2_8 C3_8 C4_8 -1.0(4)
C1_8 C2_8 C3_8 C7_8 179.5(2)
C2_8 C3_8 C4_8 C5_8 1.7(3)
C7_8 C3_8 C4_8 C5_8 -178.8(2)
C3_8 C4_8 C5_8 C6_8 -0.8(4)
C3_8 C4_8 C5_8 C8_8 176.9(2)
C4_8 C5_8 C6_8 C1_8 -0.8(4)
C8_8 C5_8 C6_8 C1_8 -178.5(2)
C2_8 C1_8 C6_8 C5_8 1.5(3)
B2 C1_8 C6_8 C5_8 172.8(2)
C4_8 C3_8 C7_8 F71_8 134.2(2)
C2_8 C3_8 C7_8 F71_8 -46.3(3)
C4_8 C3_8 C7_8 F72_8 -106.4(3)
C2_8 C3_8 C7_8 F72_8 73.2(3)
C4_8 C3_8 C7_8 F73_8 13.7(3)
C2_8 C3_8 C7_8 F73_8 -166.7(2)
C6_8 C5_8 C8_8 F74_8 98.4(3)
C4_8 C5_8 C8_8 F74_8 -79.4(3)
C6_8 C5_8 C8_8 F76_8 -22.5(3)
C4_8 C5_8 C8_8 F76_8 159.7(2)
C6_8 C5_8 C8_8 F75_8 -142.6(2)
C4_8 C5_8 C8_8 F75_8 39.6(3)
C1_7 B2 C1_9 C6_9 -147.3(2)
C1_10 B2 C1_9 C6_9 -31.4(3)
C1_8 B2 C1_9 C6_9 91.2(2)
C1_7 B2 C1_9 C2_9 40.5(3)
C1_10 B2 C1_9 C2_9 156.4(2)
C1_8 B2 C1_9 C2_9 -81.0(2)
C6_9 C1_9 C2_9 C3_9 1.1(3)
B2 C1_9 C2_9 C3_9 173.7(2)
C1_9 C2_9 C3_9 C4_9 0.7(4)
C1_9 C2_9 C3_9 C7_9 -176.8(2)
C2_9 C3_9 C4_9 C5_9 -1.3(4)
C7_9 C3_9 C4_9 C5_9 176.2(2)
C3_9 C4_9 C5_9 C6_9 0.1(4)
C3_9 C4_9 C5_9 C8_9 -179.1(2)
C4_9 C5_9 C6_9 C1_9 1.9(4)
C8_9 C5_9 C6_9 C1_9 -178.9(2)
C2_9 C1_9 C6_9 C5_9 -2.4(3)
B2 C1_9 C6_9 C5_9 -175.1(2)
C4_9 C3_9 C7_9 F82_9 -78.7(3)
C2_9 C3_9 C7_9 F82_9 98.9(3)
C4_9 C3_9 C7_9 F83_9 41.5(3)
C2_9 C3_9 C7_9 F83_9 -140.9(2)
C4_9 C3_9 C7_9 F81_9 161.4(2)
C2_9 C3_9 C7_9 F81_9 -21.0(4)
C4_9 C5_9 C8_9 F86_9 -150.5(2)
C6_9 C5_9 C8_9 F86_9 30.3(3)
C4_9 C5_9 C8_9 F84_9 89.0(3)
C6_9 C5_9 C8_9 F84_9 -90.2(3)
C4_9 C5_9 C8_9 F85_9 -30.7(3)
C6_9 C5_9 C8_9 F85_9 150.1(2)
C1_7 B2 C1_10 C6_10 -89.0(2)
C1_8 B2 C1_10 C6_10 32.6(3)
C1_9 B2 C1_10 C6_10 148.5(2)
C1_7 B2 C1_10 C2_10 83.2(2)
C1_8 B2 C1_10 C2_10 -155.2(2)
C1_9 B2 C1_10 C2_10 -39.3(3)
C6_10 C1_10 C2_10 C3_10 -1.3(3)
B2 C1_10 C2_10 C3_10 -174.1(2)
C1_10 C2_10 C3_10 C4_10 0.6(4)
C1_10 C2_10 C3_10 C7_10 -177.7(2)
C2_10 C3_10 C4_10 C5_10 0.5(4)
C7_10 C3_10 C4_10 C5_10 178.8(2)
C3_10 C4_10 C5_10 C6_10 -0.8(4)
C3_10 C4_10 C5_10 C8_10 179.9(2)
C4_10 C5_10 C6_10 C1_10 0.1(4)
C8_10 C5_10 C6_10 C1_10 179.4(2)
C2_10 C1_10 C6_10 C5_10 1.0(3)
B2 C1_10 C6_10 C5_10 173.6(2)
C2_10 C3_10 C7_10 F93_10 -165.6(2)
C4_10 C3_10 C7_10 F93_10 16.0(4)
C2_10 C3_10 C7_10 F92_10 72.6(3)
C4_10 C3_10 C7_10 F92_10 -105.8(3)
C2_10 C3_10 C7_10 F91_10 -45.5(3)
C4_10 C3_10 C7_10 F91_10 136.1(2)
C4_10 C5_10 C8_10 F96_10 -5.2(4)
C6_10 C5_10 C8_10 F96_10 175.5(3)
C4_10 C5_10 C8_10 F94_10 116.9(3)
C6_10 C5_10 C8_10 F94_10 -62.4(4)
C4_10 C5_10 C8_10 F95_10 -126.3(3)
C6_10 C5_10 C8_10 F95_10 54.4(3)
